data_7039740
loop_
_publ_author_name
'Bell, Nicola L.'
'Arnold, Polly L.'
'Love, Jason B.'

_publ_section_title
;
 Controlling uranyl oxo group interactions to group 14 elements using
 polypyrrolic Schiff-base macrocyclic ligands.
;
_journal_issue 40
_journal_name_full 'Dalton transactions (Cambridge, England : 2003)'
_journal_page_first 15902
_journal_page_last 15909
_journal_paper_doi 10.1039/c6dt01948j
_journal_volume 45
_journal_year 2016
_chemical_formula_sum 'C87 H89 N9 O6 Pb U'
_chemical_formula_weight 1801.89
_space_group_crystal_system monoclinic
_space_group_IT_number 14
_space_group_name_Hall '-P 2yn'
_space_group_name_H-M_alt 'P 1 21/n 1'
_symmetry_space_group_name_Hall '-P 2yn'
_symmetry_space_group_name_H-M 'P 1 21/n 1'
_atom_sites_solution_hydrogens geom
_audit_creation_method SHELXL-2014/7
_audit_update_record
;
2016-06-17 deposited with the CCDC.
2016-06-21 downloaded from the CCDC.
;
_cell_angle_alpha 90
_cell_angle_beta 105.360(2)
_cell_angle_gamma 90
_cell_formula_units_Z 4
_cell_length_a 22.2550(3)
_cell_length_b 16.4556(3)
_cell_length_c 23.0701(4)
_cell_measurement_reflns_used 24412
_cell_measurement_temperature 170(2)
_cell_measurement_theta_max 26.9390
_cell_measurement_theta_min 3.3490
_cell_volume 8146.9(2)
_computing_cell_refinement
;
CrysAlisPro, Agilent Technologies,
Version 1.171.37.35 (release 13-08-2014 CrysAlis171 .NET)
(compiled Aug 13 2014,18:06:01)
;
_computing_data_collection
;
CrysAlisPro, Agilent Technologies,
Version 1.171.37.35 (release 13-08-2014 CrysAlis171 .NET)
(compiled Aug 13 2014,18:06:01)
;
_computing_data_reduction
;
CrysAlisPro, Agilent Technologies,
Version 1.171.37.35 (release 13-08-2014 CrysAlis171 .NET)
(compiled Aug 13 2014,18:06:01)
;
_computing_molecular_graphics 'Mercury 2015'
_computing_publication_material POV-ray
_computing_structure_refinement 'SHELXL-2014/7 (Sheldrick, 2014)'
_computing_structure_solution SHELXT
_diffrn_ambient_temperature 170(2)
_diffrn_detector_area_resol_mean 16.1042
_diffrn_measured_fraction_theta_full 0.998
_diffrn_measured_fraction_theta_max 0.998
_diffrn_measurement_device 'four-circle diffractometer'
_diffrn_measurement_device_type 'Xcalibur, Eos'
_diffrn_measurement_method '\w scans'
_diffrn_radiation_type MoK\a
_diffrn_radiation_wavelength 0.71073
_diffrn_reflns_av_R_equivalents 0.0715
_diffrn_reflns_av_unetI/netI 0.0504
_diffrn_reflns_Laue_measured_fraction_full 0.998
_diffrn_reflns_Laue_measured_fraction_max 0.998
_diffrn_reflns_limit_h_max 27
_diffrn_reflns_limit_h_min -27
_diffrn_reflns_limit_k_max 20
_diffrn_reflns_limit_k_min -20
_diffrn_reflns_limit_l_max 28
_diffrn_reflns_limit_l_min -28
_diffrn_reflns_number 124254
_diffrn_reflns_point_group_measured_fraction_full 0.998
_diffrn_reflns_point_group_measured_fraction_max 0.998
_diffrn_reflns_theta_full 25.242
_diffrn_reflns_theta_max 26.372
_diffrn_reflns_theta_min 2.966
_diffrn_source 'Enhance (Mo) X-ray Source'
_exptl_absorpt_coefficient_mu 4.106
_exptl_absorpt_correction_T_max 0.996
_exptl_absorpt_correction_T_min 0.976
_exptl_absorpt_correction_type analytical
_exptl_absorpt_process_details
;
CrysAlisPro, Agilent Technologies,
Version 1.171.37.35 (release 13-08-2014 CrysAlis171 .NET)
(compiled Aug 13 2014,18:06:01)
Analytical numeric absorption correction using a multifaceted crystal
            model based on expressions derived by R.C. Clark & J.S. Reid.
(Clark, R. C. & Reid, J. S. (1995). Acta Cryst. A51, 887-897)
Empirical absorption correction using spherical harmonics,
 implemented in SCALE3 ABSPACK scaling algorithm.
;
_exptl_crystal_colour red
_exptl_crystal_density_diffrn 1.469
_exptl_crystal_description 'red block'
_exptl_crystal_F_000 3584
_exptl_crystal_size_max 0.3977
_exptl_crystal_size_mid 0.3026
_exptl_crystal_size_min 0.0604
_platon_squeeze_details
;
;
_refine_diff_density_max 1.357
_refine_diff_density_min -0.721
_refine_diff_density_rms 0.114
_refine_ls_extinction_method none
_refine_ls_goodness_of_fit_ref 1.063
_refine_ls_hydrogen_treatment constr
_refine_ls_matrix_type full
_refine_ls_number_parameters 917
_refine_ls_number_reflns 16651
_refine_ls_number_restraints 34
_refine_ls_restrained_S_all 1.062
_refine_ls_R_factor_all 0.0637
_refine_ls_R_factor_gt 0.0397
_refine_ls_shift/su_max 0.002
_refine_ls_shift/su_mean 0.000
_refine_ls_structure_factor_coef Fsqd
_refine_ls_weighting_details 'w=1/[\s^2^(Fo^2^)+(0.0392P)^2^+2.6648P] where P=(Fo^2^+2Fc^2^)/3'
_refine_ls_weighting_scheme calc
_refine_ls_wR_factor_gt 0.0792
_refine_ls_wR_factor_ref 0.0858
_reflns_Friedel_coverage 0.000
_reflns_number_gt 12622
_reflns_number_total 16651
_reflns_threshold_expression 'I > 2\s(I)'
_cod_data_source_file c6dt01948j2.cif
_cod_data_source_block UO2PbLAthfPY-O
_cod_depositor_comments 'Adding full bibliography for 7039733--7039741.cif.'
_cod_database_code 7039740
_shelx_shelxl_version_number 2014/7
_shelx_space_group_comment
;
The symmetry employed for this shelxl refinement is uniquely defined
by the following loop, which should always be used as a source of
symmetry information in preference to the above space-group names.
They are only intended as comments.
;

loop_
_space_group_symop_operation_xyz
'x, y, z'
'-x+1/2, y+1/2, -z+1/2'
'-x, -y, -z'
'x-1/2, -y-1/2, z-1/2'

loop_
_atom_site_label
_atom_site_type_symbol
_atom_site_fract_x
_atom_site_fract_y
_atom_site_fract_z
_atom_site_U_iso_or_equiv
_atom_site_adp_type
_atom_site_occupancy
_atom_site_site_symmetry_order
_atom_site_calc_flag
_atom_site_refinement_flags_posn
_atom_site_refinement_flags_adp
C1 C 0.7442(2) -0.1290(3) 0.4733(2) 0.0337(12) Uani 1 1 d . .
C2 C 0.7202(3) -0.2051(4) 0.4366(2) 0.0428(14) Uani 1 1 d . .
H2A H 0.6892 -0.1888 0.4003 0.051 Uiso 1 1 calc R U
H2B H 0.6994 -0.2391 0.4597 0.051 Uiso 1 1 calc R U
C3 C 0.7701(3) -0.2564(4) 0.4186(3) 0.0606(19) Uani 1 1 d . .
H3A H 0.7881 -0.2254 0.3921 0.091 Uiso 1 1 calc R U
H3B H 0.7514 -0.3048 0.3984 0.091 Uiso 1 1 calc R U
H3C H 0.8021 -0.2710 0.4539 0.091 Uiso 1 1 calc R U
C4 C 0.6884(2) -0.0825(4) 0.4868(2) 0.0407(14) Uani 1 1 d . .
H4A H 0.7040 -0.0326 0.5078 0.049 Uiso 1 1 calc R U
H4B H 0.6595 -0.0675 0.4489 0.049 Uiso 1 1 calc R U
C5 C 0.6524(3) -0.1289(4) 0.5241(3) 0.0611(19) Uani 1 1 d . .
H5A H 0.6395 -0.1806 0.5056 0.092 Uiso 1 1 calc R U
H5B H 0.6164 -0.0982 0.5261 0.092 Uiso 1 1 calc R U
H5C H 0.6787 -0.1373 0.5639 0.092 Uiso 1 1 calc R U
C6 C 0.7722(2) -0.0704(3) 0.4362(2) 0.0313(12) Uani 1 1 d . .
C7 C 0.7569(2) -0.0659(4) 0.3731(2) 0.0396(14) Uani 1 1 d . .
H7 H 0.7304 -0.1005 0.3461 0.048 Uiso 1 1 calc R U
C8 C 0.7890(3) -0.0001(4) 0.3590(2) 0.0425(14) Uani 1 1 d . .
H8 H 0.7888 0.0173 0.3206 0.051 Uiso 1 1 calc R U
C9 C 0.8214(2) 0.0350(3) 0.4123(2) 0.0330(12) Uani 1 1 d . .
C10 C 0.8608(2) 0.1030(3) 0.4238(2) 0.0306(11) Uani 1 1 d . .
H10 H 0.8715 0.1276 0.3916 0.037 Uiso 1 1 calc R U
C11 C 0.9333(2) 0.1886(3) 0.4840(2) 0.0257(11) Uani 1 1 d . .
C12 C 0.9857(2) 0.1644(3) 0.4678(2) 0.0357(13) Uani 1 1 d . .
H12 H 0.9866 0.1129 0.4514 0.043 Uiso 1 1 calc R U
C13 C 1.0388(2) 0.2164(4) 0.4757(2) 0.0395(13) Uani 1 1 d . .
H13 H 1.0739 0.1980 0.4652 0.047 Uiso 1 1 calc R U
C14 C 1.0382(2) 0.2925(3) 0.4984(2) 0.0342(12) Uani 1 1 d . .
H14 H 1.0729 0.3259 0.5029 0.041 Uiso 1 1 calc R U
C15 C 0.9841(2) 0.3220(3) 0.5155(2) 0.0280(11) Uani 1 1 d . .
C16 C 0.9308(2) 0.2679(3) 0.5092(2) 0.0262(11) Uani 1 1 d . .
C17 C 0.8796(2) 0.2971(3) 0.52743(19) 0.0245(11) Uani 1 1 d . .
H17 H 0.8462 0.2625 0.5256 0.029 Uiso 1 1 calc R U
C18 C 0.9808(2) 0.4002(3) 0.5354(2) 0.0308(12) Uani 1 1 d . .
H18 H 1.0149 0.4342 0.5387 0.037 Uiso 1 1 calc R U
C19 C 0.8768(2) 0.3770(3) 0.54849(19) 0.0263(11) Uani 1 1 d . .
C20 C 0.9290(2) 0.4306(3) 0.5509(2) 0.0281(11) Uani 1 1 d . .
C21 C 0.9235(2) 0.5127(3) 0.5669(2) 0.0356(13) Uani 1 1 d . .
H21 H 0.9561 0.5485 0.5681 0.043 Uiso 1 1 calc R U
C22 C 0.8716(2) 0.5400(3) 0.5805(2) 0.0363(13) Uani 1 1 d . .
H22 H 0.8687 0.5946 0.5899 0.044 Uiso 1 1 calc R U
C401 C 0.7942(3) 0.3879(4) 0.7346(3) 0.0531(16) Uani 1 1 d . U
H40A H 0.8095 0.4272 0.7107 0.064 Uiso 1 1 calc R U
H40B H 0.8286 0.3540 0.7559 0.064 Uiso 1 1 calc R U
C23 C 0.8216(2) 0.4869(3) 0.5804(2) 0.0359(13) Uani 1 1 d . .
H23 H 0.7870 0.5070 0.5911 0.043 Uiso 1 1 calc R U
C24 C 0.8229(2) 0.4073(3) 0.56520(19) 0.0262(11) Uani 1 1 d . .
C25 C 0.7184(2) 0.3757(3) 0.5430(2) 0.0313(12) Uani 1 1 d . .
H25 H 0.7117 0.4248 0.5223 0.038 Uiso 1 1 calc R U
C26 C 0.6657(2) 0.3295(3) 0.5469(2) 0.0296(12) Uani 1 1 d . .
C27 C 0.6035(2) 0.3484(4) 0.5207(2) 0.0391(13) Uani 1 1 d . .
H27 H 0.5883 0.3934 0.4970 0.047 Uiso 1 1 calc R U
C28 C 0.5688(2) 0.2873(4) 0.5371(2) 0.0392(13) Uani 1 1 d . .
H28 H 0.5256 0.2830 0.5256 0.047 Uiso 1 1 calc R U
C29 C 0.6101(2) 0.2332(3) 0.5737(2) 0.0316(12) Uani 1 1 d . .
C30 C 0.5951(2) 0.1541(4) 0.6004(2) 0.0337(12) Uani 1 1 d . .
C31 C 0.6141(3) 0.0828(4) 0.5653(2) 0.0428(14) Uani 1 1 d . .
H31A H 0.6586 0.0859 0.5698 0.051 Uiso 1 1 calc R U
H31B H 0.6060 0.0322 0.5835 0.051 Uiso 1 1 calc R U
C32 C 0.5808(3) 0.0800(4) 0.4982(2) 0.0591(18) Uani 1 1 d . .
H32A H 0.5374 0.0689 0.4930 0.089 Uiso 1 1 calc R U
H32B H 0.5988 0.0378 0.4793 0.089 Uiso 1 1 calc R U
H32C H 0.5855 0.1313 0.4801 0.089 Uiso 1 1 calc R U
C33 C 0.5238(2) 0.1487(4) 0.5942(3) 0.0509(16) Uani 1 1 d . .
H33A H 0.5023 0.1529 0.5518 0.061 Uiso 1 1 calc R U
H33B H 0.5150 0.0952 0.6075 0.061 Uiso 1 1 calc R U
C34 C 0.4956(3) 0.2117(5) 0.6282(3) 0.075(2) Uani 1 1 d . .
H34A H 0.5163 0.2089 0.6703 0.112 Uiso 1 1 calc R U
H34B H 0.4520 0.2006 0.6221 0.112 Uiso 1 1 calc R U
H34C H 0.5007 0.2650 0.6134 0.112 Uiso 1 1 calc R U
C35 C 0.6305(2) 0.1440(3) 0.6662(2) 0.0304(12) Uani 1 1 d . .
C36 C 0.6077(2) 0.1127(3) 0.7128(2) 0.0374(13) Uani 1 1 d . .
H36 H 0.5672 0.0954 0.7097 0.045 Uiso 1 1 calc R U
C37 C 0.6566(2) 0.1122(3) 0.7638(2) 0.0370(13) Uani 1 1 d . .
H37 H 0.6552 0.0948 0.8018 0.044 Uiso 1 1 calc R U
C38 C 0.7083(2) 0.1423(3) 0.7483(2) 0.0280(11) Uani 1 1 d . .
C39 C 0.7696(2) 0.1539(3) 0.7846(2) 0.0319(12) Uani 1 1 d . .
H39 H 0.7770 0.1446 0.8257 0.038 Uiso 1 1 calc R U
C111 C 0.9935(3) 0.2390(4) 0.6669(2) 0.0451(15) Uani 1 1 d . .
H111 H 0.9597 0.2640 0.6763 0.054 Uiso 1 1 calc R U
C40 C 0.8741(2) 0.1934(3) 0.8059(2) 0.0319(12) Uani 1 1 d . .
C41 C 0.8800(3) 0.2454(4) 0.8533(2) 0.0418(14) Uani 1 1 d . .
H41 H 0.8443 0.2678 0.8604 0.050 Uiso 1 1 calc R U
C42 C 0.9385(3) 0.2661(4) 0.8918(2) 0.0476(16) Uani 1 1 d . .
H42 H 0.9410 0.3011 0.9241 0.057 Uiso 1 1 calc R U
C43 C 0.9905(3) 0.2350(4) 0.8817(2) 0.0457(15) Uani 1 1 d . .
H43 H 1.0290 0.2500 0.9066 0.055 Uiso 1 1 calc R U
C45 C 0.9290(2) 0.1573(3) 0.7952(2) 0.0311(12) Uani 1 1 d . .
C46 C 0.9265(2) 0.0994(3) 0.7509(2) 0.0265(11) Uani 1 1 d . .
H46 H 0.8880 0.0855 0.7254 0.032 Uiso 1 1 calc R U
C47 C 1.0419(2) 0.1444(4) 0.8243(2) 0.0429(14) Uani 1 1 d . .
H47 H 1.0804 0.1609 0.8484 0.051 Uiso 1 1 calc R U
C48 C 1.0402(2) 0.0861(4) 0.7809(2) 0.0350(13) Uani 1 1 d . .
C49 C 0.9801(2) 0.0614(3) 0.7433(2) 0.0303(12) Uani 1 1 d . .
C50 C 1.0946(2) 0.0460(4) 0.7742(2) 0.0444(15) Uani 1 1 d . .
H50 H 1.1335 0.0628 0.7975 0.053 Uiso 1 1 calc R U
C115 C 1.0322(2) 0.1331(4) 0.6178(2) 0.0433(14) Uani 1 1 d . .
H115 H 1.0248 0.0872 0.5934 0.052 Uiso 1 1 calc R U
C51 C 1.0912(3) -0.0151(4) 0.7353(3) 0.0481(16) Uani 1 1 d . .
H51 H 1.1274 -0.0411 0.7324 0.058 Uiso 1 1 calc R U
C52 C 1.0322(2) -0.0407(4) 0.6982(2) 0.0407(14) Uani 1 1 d . .
H52 H 1.0304 -0.0833 0.6713 0.049 Uiso 1 1 calc R U
C53 C 0.9787(2) -0.0037(3) 0.7016(2) 0.0304(12) Uani 1 1 d . .
C54 C 0.9060(2) -0.1054(3) 0.6645(2) 0.0339(12) Uani 1 1 d . .
H54 H 0.9276 -0.1365 0.6970 0.041 Uiso 1 1 calc R U
C55 C 0.8585(2) -0.1426(3) 0.6198(2) 0.0308(12) Uani 1 1 d . .
C56 C 0.8343(3) -0.2195(4) 0.6174(3) 0.0436(14) Uani 1 1 d . .
H56 H 0.8453 -0.2594 0.6469 0.052 Uiso 1 1 calc R U
C113 C 1.1019(3) 0.2315(5) 0.6743(3) 0.072(2) Uani 1 1 d . .
H113 H 1.1420 0.2521 0.6888 0.086 Uiso 1 1 calc R U
C57 C 0.7906(3) -0.2266(4) 0.5630(3) 0.0432(14) Uani 1 1 d . .
H57 H 0.7664 -0.2721 0.5488 0.052 Uiso 1 1 calc R U
C58 C 0.7892(2) -0.1528(3) 0.5330(2) 0.0320(12) Uani 1 1 d . .
C112 C 1.0517(3) 0.2704(4) 0.6880(3) 0.0625(19) Uani 1 1 d . .
H112 H 1.0580 0.3173 0.7113 0.075 Uiso 1 1 calc R U
C403 C 0.6976(4) 0.4392(5) 0.7419(4) 0.087(3) Uani 1 1 d . U
H40C H 0.6698 0.4444 0.7678 0.105 Uiso 1 1 calc R U
H40D H 0.6922 0.4858 0.7152 0.105 Uiso 1 1 calc R U
C402 C 0.7647(5) 0.4303(5) 0.7782(3) 0.091(3) Uani 1 1 d . U
H40E H 0.7838 0.4828 0.7900 0.109 Uiso 1 1 calc R U
H40F H 0.7679 0.3976 0.8139 0.109 Uiso 1 1 calc R U
C404 C 0.6868(3) 0.3612(4) 0.7073(3) 0.066(2) Uani 1 1 d . U
H40G H 0.6726 0.3192 0.7301 0.079 Uiso 1 1 calc R U
H40H H 0.6556 0.3684 0.6693 0.079 Uiso 1 1 calc R U
C81 C 0.1439(3) 0.9009(3) 0.02090(19) 0.083(2) Uani 1 1 d G .
H81 H 0.1684 0.8871 0.0589 0.099 Uiso 1 1 calc R U
C82 C 0.0800(3) 0.9112(3) 0.0112(3) 0.089(3) Uani 1 1 d G .
H82 H 0.0618 0.9043 0.0428 0.106 Uiso 1 1 calc R U
C83 C 0.0434(2) 0.9318(3) -0.0456(3) 0.093(3) Uani 1 1 d G .
H83 H 0.0007 0.9387 -0.0520 0.111 Uiso 1 1 calc R U
C84 C 0.0707(3) 0.9422(3) -0.0928(2) 0.095(3) Uani 1 1 d G .
H84 H 0.0462 0.9560 -0.1308 0.114 Uiso 1 1 calc R U
C85 C 0.1346(3) 0.9319(3) -0.0831(2) 0.085(2) Uani 1 1 d G .
H85 H 0.1528 0.9388 -0.1147 0.102 Uiso 1 1 calc R U
C86 C 0.1712(2) 0.9113(3) -0.0263(3) 0.072(2) Uani 1 1 d G .
H86 H 0.2140 0.9044 -0.0198 0.087 Uiso 1 1 calc R U
C114 C 1.0921(3) 0.1630(5) 0.6395(3) 0.0605(19) Uani 1 1 d . .
H114 H 1.1255 0.1367 0.6305 0.073 Uiso 1 1 calc R U
C91 C 1.06100(19) 0.4937(3) 0.82330(17) 0.074(2) Uani 1 1 d G .
H91 H 1.0919 0.5096 0.8571 0.088 Uiso 1 1 calc R U
C92 C 1.0187(2) 0.4335(3) 0.82805(15) 0.068(2) Uani 1 1 d G .
H92 H 1.0214 0.4091 0.8650 0.081 Uiso 1 1 calc R U
C93 C 0.97250(18) 0.4099(2) 0.77758(19) 0.0583(18) Uani 1 1 d G .
H93 H 0.9442 0.3696 0.7808 0.070 Uiso 1 1 calc R U
C94 C 0.96851(18) 0.4464(3) 0.72235(15) 0.0575(18) Uani 1 1 d G .
H94 H 0.9376 0.4305 0.6886 0.069 Uiso 1 1 calc R U
C95 C 1.0108(2) 0.5065(3) 0.71760(16) 0.069(2) Uani 1 1 d G .
H95 H 1.0081 0.5310 0.6806 0.083 Uiso 1 1 calc R U
C96 C 1.05701(19) 0.5302(3) 0.7681(2) 0.070(2) Uani 1 1 d G .
H96 H 1.0853 0.5705 0.7649 0.084 Uiso 1 1 calc R U
C502 C 0.1865(6) 0.4490(10) 0.6939(4) 0.179(7) Uani 1 1 d D .
H50A H 0.1760 0.4914 0.7187 0.215 Uiso 1 1 calc R U
H50B H 0.1888 0.3975 0.7148 0.215 Uiso 1 1 calc R U
C503 C 0.1436(5) 0.4457(9) 0.6388(6) 0.158(6) Uani 1 1 d . .
H50C H 0.1042 0.4682 0.6417 0.190 Uiso 1 1 calc R U
H50D H 0.1368 0.3897 0.6255 0.190 Uiso 1 1 calc R U
C504 C 0.1674(7) 0.4920(9) 0.5966(5) 0.164(6) Uani 1 1 d . .
H50E H 0.1701 0.4590 0.5626 0.197 Uiso 1 1 calc R U
H50F H 0.1415 0.5391 0.5821 0.197 Uiso 1 1 calc R U
O5 O 0.2274(6) 0.5155(10) 0.6317(9) 0.313(9) Uani 1 1 d . .
O6 O 0.1981(3) 0.2282(5) 0.8481(3) 0.106(2) Uani 1 1 d . .
C601 C 0.2250(4) 0.2194(6) 0.9098(3) 0.095(3) Uani 1 1 d . .
H60A H 0.2694 0.2099 0.9174 0.114 Uiso 1 1 calc R U
H60B H 0.2067 0.1733 0.9250 0.114 Uiso 1 1 calc R U
C602 C 0.2139(4) 0.2939(5) 0.9404(3) 0.080(2) Uani 1 1 d . .
H60C H 0.2530 0.3202 0.9601 0.096 Uiso 1 1 calc R U
H60D H 0.1916 0.2819 0.9703 0.096 Uiso 1 1 calc R U
C603 C 0.1762(3) 0.3462(6) 0.8926(4) 0.088(3) Uani 1 1 d . .
H60E H 0.1918 0.4016 0.8969 0.105 Uiso 1 1 calc R U
H60F H 0.1330 0.3466 0.8939 0.105 Uiso 1 1 calc R U
C44 C 0.9882(2) 0.1794(4) 0.8336(2) 0.0368(13) Uani 1 1 d . .
N2 N 0.81045(17) -0.0083(3) 0.46040(17) 0.0290(10) Uani 1 1 d . .
N3 N 0.88312(17) 0.1334(2) 0.47724(17) 0.0274(9) Uani 1 1 d . .
N4 N 0.92086(17) -0.0286(3) 0.66210(17) 0.0280(9) Uani 1 1 d . .
N5 N 0.83033(17) -0.1007(3) 0.56725(17) 0.0284(9) Uani 1 1 d . .
N6 N 0.77549(17) 0.3528(3) 0.56700(16) 0.0275(9) Uani 1 1 d . .
N7 N 0.66971(17) 0.2587(3) 0.57933(17) 0.0279(9) Uani 1 1 d . .
N8 N 0.69214(17) 0.1612(3) 0.68763(16) 0.0276(9) Uani 1 1 d . .
N9 N 0.81592(18) 0.1763(3) 0.76482(16) 0.0296(10) Uani 1 1 d . .
N10 N 0.98462(19) 0.1714(3) 0.63241(18) 0.0363(11) Uani 1 1 d . .
O1 O 0.80541(15) 0.0799(2) 0.57533(14) 0.0342(8) Uani 1 1 d . .
O2 O 0.94028(15) -0.0065(2) 0.54410(15) 0.0344(8) Uani 1 1 d . .
O3 O 0.92673(15) 0.1434(2) 0.61347(14) 0.0339(8) Uani 1 1 d . .
O4 O 0.74549(16) 0.3395(2) 0.69738(16) 0.0441(10) Uani 1 1 d . .
C501 C 0.2435(5) 0.4664(10) 0.6802(6) 0.164(6) Uani 1 1 d D .
H50G H 0.2629 0.4169 0.6709 0.197 Uiso 1 1 calc R U
H50H H 0.2722 0.4935 0.7136 0.197 Uiso 1 1 calc R U
C604 C 0.1820(5) 0.3104(7) 0.8356(4) 0.123(4) Uani 1 1 d . .
H60G H 0.1429 0.3148 0.8047 0.148 Uiso 1 1 calc R U
H60H H 0.2142 0.3382 0.8218 0.148 Uiso 1 1 calc R U
Pb1 Pb 0.76479(2) 0.21856(2) 0.64260(2) 0.02644(6) Uani 1 1 d . .
U1 U 0.87248(2) 0.03531(2) 0.55942(2) 0.02475(6) Uani 1 1 d . .

loop_
_atom_site_aniso_label
_atom_site_aniso_U_11
_atom_site_aniso_U_22
_atom_site_aniso_U_33
_atom_site_aniso_U_23
_atom_site_aniso_U_13
_atom_site_aniso_U_12
C1 0.029(3) 0.035(3) 0.038(3) 0.000(2) 0.011(2) -0.005(2)
C2 0.049(3) 0.038(4) 0.041(3) -0.006(3) 0.012(3) -0.012(3)
C3 0.078(5) 0.043(4) 0.069(4) -0.020(3) 0.035(4) -0.018(4)
C4 0.034(3) 0.044(4) 0.046(3) 0.003(3) 0.014(2) -0.001(3)
C5 0.054(4) 0.054(5) 0.086(5) 0.012(4) 0.036(4) 0.002(3)
C6 0.034(3) 0.024(3) 0.036(3) -0.005(2) 0.011(2) -0.002(2)
C7 0.039(3) 0.040(4) 0.040(3) -0.008(3) 0.010(2) -0.007(3)
C8 0.055(4) 0.048(4) 0.026(3) -0.003(3) 0.012(2) -0.005(3)
C9 0.042(3) 0.027(3) 0.034(3) -0.001(2) 0.016(2) 0.001(2)
C10 0.040(3) 0.021(3) 0.033(3) 0.002(2) 0.015(2) 0.002(2)
C11 0.033(3) 0.021(3) 0.027(2) 0.008(2) 0.013(2) 0.003(2)
C12 0.043(3) 0.028(3) 0.037(3) 0.001(2) 0.014(2) 0.008(3)
C13 0.030(3) 0.039(4) 0.055(3) 0.005(3) 0.022(3) 0.006(3)
C14 0.032(3) 0.032(3) 0.042(3) 0.004(3) 0.015(2) -0.002(2)
C15 0.031(3) 0.028(3) 0.028(3) 0.003(2) 0.013(2) -0.004(2)
C16 0.031(3) 0.022(3) 0.027(2) 0.009(2) 0.009(2) 0.004(2)
C17 0.027(2) 0.020(3) 0.027(2) 0.008(2) 0.009(2) 0.000(2)
C18 0.033(3) 0.023(3) 0.039(3) 0.004(2) 0.014(2) -0.009(2)
C19 0.023(2) 0.034(3) 0.021(2) 0.009(2) 0.0050(19) -0.006(2)
C20 0.034(3) 0.029(3) 0.024(2) 0.003(2) 0.012(2) -0.002(2)
C21 0.047(3) 0.031(3) 0.032(3) -0.003(2) 0.017(2) -0.010(3)
C22 0.058(4) 0.020(3) 0.037(3) -0.003(2) 0.023(3) -0.001(3)
C401 0.066(4) 0.041(4) 0.048(4) -0.006(3) 0.008(3) -0.005(3)
C23 0.044(3) 0.033(4) 0.036(3) -0.001(2) 0.022(2) 0.006(3)
C24 0.034(3) 0.024(3) 0.024(2) 0.003(2) 0.015(2) 0.004(2)
C25 0.036(3) 0.028(3) 0.033(3) 0.007(2) 0.014(2) 0.006(2)
C26 0.030(3) 0.033(3) 0.028(3) 0.003(2) 0.011(2) 0.007(2)
C27 0.038(3) 0.036(4) 0.043(3) 0.012(3) 0.010(2) 0.010(3)
C28 0.029(3) 0.043(4) 0.043(3) 0.004(3) 0.006(2) 0.007(3)
C29 0.034(3) 0.033(3) 0.029(3) -0.003(2) 0.011(2) 0.000(2)
C30 0.021(2) 0.039(4) 0.038(3) 0.004(3) 0.004(2) -0.001(2)
C31 0.047(3) 0.035(4) 0.041(3) -0.005(3) 0.002(3) -0.004(3)
C32 0.074(4) 0.052(5) 0.042(3) -0.003(3) 0.000(3) 0.011(4)
C33 0.033(3) 0.062(5) 0.055(4) 0.014(3) 0.007(3) -0.005(3)
C34 0.052(4) 0.091(7) 0.095(5) 0.028(5) 0.043(4) 0.024(4)
C35 0.028(3) 0.031(3) 0.034(3) -0.003(2) 0.011(2) 0.001(2)
C36 0.034(3) 0.039(4) 0.041(3) 0.005(3) 0.014(2) -0.006(2)
C37 0.049(3) 0.037(4) 0.029(3) 0.002(2) 0.016(2) -0.001(3)
C38 0.036(3) 0.025(3) 0.025(2) 0.000(2) 0.011(2) 0.003(2)
C39 0.048(3) 0.023(3) 0.025(3) -0.001(2) 0.010(2) 0.004(2)
C111 0.055(4) 0.036(4) 0.040(3) -0.006(3) 0.007(3) -0.007(3)
C40 0.040(3) 0.031(3) 0.023(3) 0.004(2) 0.006(2) 0.001(2)
C41 0.048(3) 0.047(4) 0.029(3) 0.000(3) 0.008(2) 0.003(3)
C42 0.062(4) 0.045(4) 0.031(3) -0.010(3) 0.003(3) -0.009(3)
C43 0.051(4) 0.047(4) 0.032(3) -0.003(3) -0.002(3) -0.009(3)
C45 0.031(3) 0.032(3) 0.027(3) 0.005(2) 0.002(2) 0.001(2)
C46 0.028(3) 0.024(3) 0.025(2) 0.002(2) 0.003(2) -0.002(2)
C47 0.032(3) 0.050(4) 0.039(3) -0.004(3) -0.002(2) -0.008(3)
C48 0.030(3) 0.038(4) 0.035(3) 0.004(3) 0.004(2) -0.004(2)
C49 0.030(3) 0.030(3) 0.029(3) 0.006(2) 0.005(2) 0.000(2)
C50 0.025(3) 0.061(5) 0.045(3) 0.003(3) 0.006(2) 0.000(3)
C115 0.046(3) 0.033(4) 0.051(3) 0.008(3) 0.013(3) 0.001(3)
C51 0.036(3) 0.054(5) 0.057(4) 0.012(3) 0.018(3) 0.015(3)
C52 0.042(3) 0.042(4) 0.041(3) 0.005(3) 0.015(3) 0.008(3)
C53 0.033(3) 0.029(3) 0.028(3) 0.008(2) 0.005(2) 0.001(2)
C54 0.040(3) 0.029(3) 0.035(3) 0.003(2) 0.015(2) 0.001(2)
C55 0.039(3) 0.019(3) 0.037(3) 0.006(2) 0.015(2) 0.000(2)
C56 0.060(4) 0.025(3) 0.048(3) 0.007(3) 0.019(3) -0.001(3)
C113 0.048(4) 0.067(6) 0.090(5) -0.009(4) 0.001(4) -0.018(4)
C57 0.048(3) 0.029(4) 0.051(3) -0.001(3) 0.011(3) -0.011(3)
C58 0.037(3) 0.023(3) 0.040(3) -0.004(2) 0.017(2) -0.004(2)
C112 0.061(4) 0.049(5) 0.072(5) -0.015(4) 0.007(4) -0.017(4)
C403 0.141(8) 0.040(5) 0.119(7) 0.003(5) 0.100(6) 0.021(5)
C402 0.194(10) 0.032(4) 0.052(4) -0.012(4) 0.045(5) -0.005(5)
C404 0.069(4) 0.046(5) 0.103(5) -0.010(4) 0.060(4) 0.015(4)
C81 0.132(8) 0.043(5) 0.074(5) 0.005(4) 0.027(5) -0.004(5)
C82 0.110(7) 0.059(6) 0.115(7) 0.002(5) 0.060(6) -0.021(5)
C83 0.080(6) 0.065(6) 0.131(8) 0.018(6) 0.022(6) -0.022(5)
C84 0.093(7) 0.080(7) 0.098(7) 0.028(5) 0.001(5) -0.021(5)
C85 0.110(7) 0.072(6) 0.076(6) 0.002(5) 0.029(5) -0.004(5)
C86 0.086(5) 0.037(5) 0.094(6) -0.007(4) 0.024(5) 0.009(4)
C114 0.037(3) 0.059(5) 0.084(5) -0.001(4) 0.015(3) -0.009(3)
C91 0.078(5) 0.065(6) 0.061(5) 0.006(4) -0.011(4) 0.007(4)
C92 0.069(5) 0.070(6) 0.056(4) 0.019(4) 0.002(4) 0.004(4)
C93 0.061(4) 0.053(5) 0.058(4) 0.004(4) 0.011(3) 0.001(3)
C94 0.067(4) 0.054(5) 0.045(4) -0.004(3) 0.003(3) 0.005(4)
C95 0.088(5) 0.065(6) 0.053(4) 0.009(4) 0.017(4) 0.006(4)
C96 0.065(4) 0.054(5) 0.083(5) 0.012(4) 0.006(4) -0.001(4)
C502 0.170(12) 0.29(2) 0.067(7) 0.055(9) 0.015(7) -0.083(12)
C503 0.097(8) 0.232(17) 0.124(10) 0.023(10) -0.007(7) -0.070(9)
C504 0.175(13) 0.208(16) 0.072(7) 0.033(8) -0.033(8) 0.051(12)
O5 0.144(10) 0.33(2) 0.46(2) 0.173(19) 0.079(12) 0.017(11)
O6 0.107(5) 0.138(7) 0.069(4) -0.008(4) 0.012(3) -0.034(4)
C601 0.103(7) 0.118(9) 0.065(5) 0.006(5) 0.023(5) 0.021(6)
C602 0.084(6) 0.090(7) 0.065(5) 0.012(5) 0.017(4) 0.000(5)
C603 0.056(5) 0.103(8) 0.098(6) 0.031(6) 0.009(4) -0.003(5)
C44 0.039(3) 0.040(4) 0.027(3) 0.005(2) 0.001(2) -0.002(3)
N2 0.032(2) 0.027(3) 0.028(2) -0.0038(18) 0.0075(17) 0.0007(18)
N3 0.032(2) 0.018(2) 0.035(2) 0.0037(18) 0.0120(18) 0.0034(17)
N4 0.030(2) 0.025(3) 0.030(2) 0.0011(19) 0.0103(17) -0.0016(18)
N5 0.031(2) 0.024(3) 0.032(2) -0.0011(19) 0.0108(18) 0.0018(19)
N6 0.030(2) 0.028(3) 0.027(2) 0.0050(19) 0.0122(17) 0.0034(19)
N7 0.024(2) 0.030(3) 0.032(2) 0.0070(19) 0.0095(17) 0.0023(18)
N8 0.029(2) 0.027(3) 0.029(2) 0.0055(19) 0.0114(17) 0.0010(18)
N9 0.035(2) 0.027(3) 0.025(2) -0.0014(18) 0.0041(18) 0.0010(19)
N10 0.037(3) 0.032(3) 0.037(2) 0.011(2) 0.005(2) -0.003(2)
O1 0.041(2) 0.025(2) 0.039(2) -0.0037(16) 0.0160(16) 0.0052(16)
O2 0.0366(19) 0.025(2) 0.043(2) -0.0001(16) 0.0140(16) 0.0068(16)
O3 0.036(2) 0.029(2) 0.0349(19) -0.0019(16) 0.0055(15) -0.0056(16)
O4 0.045(2) 0.042(3) 0.052(2) -0.014(2) 0.0239(18) 0.0018(19)
C501 0.090(8) 0.152(14) 0.195(14) 0.019(10) -0.060(9) -0.019(8)
C604 0.170(10) 0.109(10) 0.063(6) 0.034(6) -0.016(6) -0.036(8)
Pb1 0.02554(10) 0.02704(12) 0.02803(10) 0.00053(8) 0.00936(7) 0.00485(8)
U1 0.02911(10) 0.01818(10) 0.02854(10) -0.00032(8) 0.01041(7) 0.00207(8)

loop_
_atom_type_symbol
_atom_type_description
_atom_type_scat_dispersion_real
_atom_type_scat_dispersion_imag
_atom_type_scat_source
C C 0.0033 0.0016 'International Tables Vol C Tables 4.2.6.8 and 6.1.1.4'
H H 0.0000 0.0000 'International Tables Vol C Tables 4.2.6.8 and 6.1.1.4'
N N 0.0061 0.0033 'International Tables Vol C Tables 4.2.6.8 and 6.1.1.4'
O O 0.0106 0.0060 'International Tables Vol C Tables 4.2.6.8 and 6.1.1.4'
Pb Pb -3.3944 10.1111 'International Tables Vol C Tables 4.2.6.8 and 6.1.1.4'
U U -9.6767 9.6646 'International Tables Vol C Tables 4.2.6.8 and 6.1.1.4'

loop_
_geom_angle_atom_site_label_1
_geom_angle_atom_site_label_2
_geom_angle_atom_site_label_3
_geom_angle
C58 C1 C2 109.9(5)
C58 C1 C6 113.7(4)
C2 C1 C6 110.1(4)
C58 C1 C4 108.2(4)
C2 C1 C4 109.4(4)
C6 C1 C4 105.4(4)
C1 C2 C3 115.3(5)
C1 C2 H2A 108.4
C3 C2 H2A 108.4
C1 C2 H2B 108.4
C3 C2 H2B 108.4
H2A C2 H2B 107.5
C2 C3 H3A 109.5
C2 C3 H3B 109.5
H3A C3 H3B 109.5
C2 C3 H3C 109.5
H3A C3 H3C 109.5
H3B C3 H3C 109.5
C5 C4 C1 115.6(5)
C5 C4 H4A 108.4
C1 C4 H4A 108.4
C5 C4 H4B 108.4
C1 C4 H4B 108.4
H4A C4 H4B 107.5
C4 C5 H5A 109.5
C4 C5 H5B 109.5
H5A C5 H5B 109.5
C4 C5 H5C 109.5
H5A C5 H5C 109.5
H5B C5 H5C 109.5
N2 C6 C7 109.9(5)
N2 C6 C1 123.5(4)
C7 C6 C1 126.2(5)
C8 C7 C6 106.6(5)
C8 C7 H7 126.7
C6 C7 H7 126.7
C9 C8 C7 107.3(5)
C9 C8 H8 126.3
C7 C8 H8 126.3
C8 C9 N2 109.7(5)
C8 C9 C10 130.9(5)
N2 C9 C10 119.4(4)
N3 C10 C9 123.2(5)
N3 C10 H10 118.4
C9 C10 H10 118.4
C12 C11 N3 119.0(5)
C12 C11 C16 120.0(5)
N3 C11 C16 121.0(4)
C11 C12 C13 121.5(5)
C11 C12 H12 119.2
C13 C12 H12 119.2
C14 C13 C12 120.6(5)
C14 C13 H13 119.7
C12 C13 H13 119.7
C13 C14 C15 120.5(5)
C13 C14 H14 119.8
C15 C14 H14 119.8
C18 C15 C14 121.9(5)
C18 C15 C16 119.3(4)
C14 C15 C16 118.8(5)
C17 C16 C11 123.7(4)
C17 C16 C15 117.8(5)
C11 C16 C15 118.5(4)
C16 C17 C19 122.5(4)
C16 C17 H17 118.7
C19 C17 H17 118.7
C15 C18 C20 123.1(5)
C15 C18 H18 118.5
C20 C18 H18 118.5
C17 C19 C24 122.1(4)
C17 C19 C20 118.3(4)
C24 C19 C20 119.6(5)
C18 C20 C21 123.2(5)
C18 C20 C19 118.9(5)
C21 C20 C19 117.9(5)
C22 C21 C20 121.2(5)
C22 C21 H21 119.4
C20 C21 H21 119.4
C21 C22 C23 120.9(5)
C21 C22 H22 119.5
C23 C22 H22 119.5
O4 C401 C402 105.3(5)
O4 C401 H40A 110.7
C402 C401 H40A 110.7
O4 C401 H40B 110.7
C402 C401 H40B 110.7
H40A C401 H40B 108.8
C24 C23 C22 121.7(5)
C24 C23 H23 119.2
C22 C23 H23 119.2
C23 C24 N6 122.9(4)
C23 C24 C19 118.6(5)
N6 C24 C19 118.4(5)
N6 C25 C26 123.2(5)
N6 C25 H25 118.4
C26 C25 H25 118.4
N7 C26 C27 109.8(4)
N7 C26 C25 123.6(4)
C27 C26 C25 126.6(5)
C28 C27 C26 106.5(5)
C28 C27 H27 126.8
C26 C27 H27 126.8
C27 C28 C29 107.7(5)
C27 C28 H28 126.1
C29 C28 H28 126.1
N7 C29 C28 109.2(5)
N7 C29 C30 122.6(4)
C28 C29 C30 128.0(5)
C29 C30 C35 112.8(4)
C29 C30 C31 108.6(4)
C35 C30 C31 107.4(4)
C29 C30 C33 109.9(4)
C35 C30 C33 109.3(4)
C31 C30 C33 108.8(5)
C32 C31 C30 115.3(5)
C32 C31 H31A 108.5
C30 C31 H31A 108.5
C32 C31 H31B 108.5
C30 C31 H31B 108.5
H31A C31 H31B 107.5
C31 C32 H32A 109.5
C31 C32 H32B 109.5
H32A C32 H32B 109.5
C31 C32 H32C 109.5
H32A C32 H32C 109.5
H32B C32 H32C 109.5
C34 C33 C30 117.4(5)
C34 C33 H33A 107.9
C30 C33 H33A 107.9
C34 C33 H33B 107.9
C30 C33 H33B 107.9
H33A C33 H33B 107.2
C33 C34 H34A 109.5
C33 C34 H34B 109.5
H34A C34 H34B 109.5
C33 C34 H34C 109.5
H34A C34 H34C 109.5
H34B C34 H34C 109.5
N8 C35 C36 109.5(4)
N8 C35 C30 123.0(4)
C36 C35 C30 127.5(4)
C37 C36 C35 107.1(4)
C37 C36 H36 126.5
C35 C36 H36 126.5
C36 C37 C38 107.5(4)
C36 C37 H37 126.3
C38 C37 H37 126.3
C37 C38 N8 109.3(4)
C37 C38 C39 129.2(4)
N8 C38 C39 121.5(4)
N9 C39 C38 124.4(4)
N9 C39 H39 117.8
C38 C39 H39 117.8
N10 C111 C112 120.0(6)
N10 C111 H111 120.0
C112 C111 H111 120.0
C41 C40 N9 122.5(5)
C41 C40 C45 119.3(5)
N9 C40 C45 118.2(4)
C40 C41 C42 122.2(5)
C40 C41 H41 118.9
C42 C41 H41 118.9
C43 C42 C41 119.5(5)
C43 C42 H42 120.2
C41 C42 H42 120.2
C42 C43 C44 121.7(5)
C42 C43 H43 119.2
C44 C43 H43 119.2
C46 C45 C44 118.8(5)
C46 C45 C40 122.7(4)
C44 C45 C40 118.4(5)
C45 C46 C49 122.0(4)
C45 C46 H46 119.0
C49 C46 H46 119.0
C48 C47 C44 122.6(5)
C48 C47 H47 118.7
C44 C47 H47 118.7
C47 C48 C50 122.6(5)
C47 C48 C49 118.3(5)
C50 C48 C49 119.0(5)
C46 C49 C53 123.4(4)
C46 C49 C48 118.9(5)
C53 C49 C48 117.7(5)
C51 C50 C48 121.4(5)
C51 C50 H50 119.3
C48 C50 H50 119.3
N10 C115 C114 119.2(6)
N10 C115 H115 120.4
C114 C115 H115 120.4
C50 C51 C52 120.3(5)
C50 C51 H51 119.8
C52 C51 H51 119.8
C53 C52 C51 121.0(6)
C53 C52 H52 119.5
C51 C52 H52 119.5
C52 C53 N4 119.4(5)
C52 C53 C49 120.7(5)
N4 C53 C49 119.9(4)
N4 C54 C55 122.5(5)
N4 C54 H54 118.7
C55 C54 H54 118.7
C56 C55 N5 109.9(5)
C56 C55 C54 130.0(5)
N5 C55 C54 120.1(5)
C55 C56 C57 106.9(5)
C55 C56 H56 126.6
C57 C56 H56 126.6
C114 C113 C112 119.9(6)
C114 C113 H113 120.0
C112 C113 H113 120.0
C56 C57 C58 107.3(5)
C56 C57 H57 126.4
C58 C57 H57 126.4
N5 C58 C57 110.0(5)
N5 C58 C1 123.2(5)
C57 C58 C1 126.5(5)
C111 C112 C113 119.3(7)
C111 C112 H112 120.4
C113 C112 H112 120.4
C404 C403 C402 101.9(6)
C404 C403 H40C 111.4
C402 C403 H40C 111.4
C404 C403 H40D 111.4
C402 C403 H40D 111.4
H40C C403 H40D 109.2
C401 C402 C403 102.5(6)
C401 C402 H40E 111.3
C403 C402 H40E 111.3
C401 C402 H40F 111.3
C403 C402 H40F 111.3
H40E C402 H40F 109.2
O4 C404 C403 106.0(6)
O4 C404 H40G 110.5
C403 C404 H40G 110.5
O4 C404 H40H 110.5
C403 C404 H40H 110.5
H40G C404 H40H 108.7
C82 C81 C86 120.0
C82 C81 H81 120.0
C86 C81 H81 120.0
C83 C82 C81 120.0
C83 C82 H82 120.0
C81 C82 H82 120.0
C82 C83 C84 120.0
C82 C83 H83 120.0
C84 C83 H83 120.0
C85 C84 C83 120.0
C85 C84 H84 120.0
C83 C84 H84 120.0
C84 C85 C86 120.0
C84 C85 H85 120.0
C86 C85 H85 120.0
C85 C86 C81 120.0
C85 C86 H86 120.0
C81 C86 H86 120.0
C113 C114 C115 119.6(6)
C113 C114 H114 120.2
C115 C114 H114 120.2
C92 C91 C96 120.0
C92 C91 H91 120.0
C96 C91 H91 120.0
C93 C92 C91 120.0
C93 C92 H92 120.0
C91 C92 H92 120.0
C92 C93 C94 120.0
C92 C93 H93 120.0
C94 C93 H93 120.0
C93 C94 C95 120.0
C93 C94 H94 120.0
C95 C94 H94 120.0
C96 C95 C94 120.0
C96 C95 H95 120.0
C94 C95 H95 120.0
C95 C96 C91 120.0
C95 C96 H96 120.0
C91 C96 H96 120.0
C501 C502 C503 104.2(9)
C501 C502 H50A 110.9
C503 C502 H50A 110.9
C501 C502 H50B 110.9
C503 C502 H50B 110.9
H50A C502 H50B 108.9
C502 C503 C504 108.3(9)
C502 C503 H50C 110.0
C504 C503 H50C 110.0
C502 C503 H50D 110.0
C504 C503 H50D 110.0
H50C C503 H50D 108.4
O5 C504 C503 102.4(10)
O5 C504 H50E 111.3
C503 C504 H50E 111.3
O5 C504 H50F 111.3
C503 C504 H50F 111.3
H50E C504 H50F 109.2
C501 O5 C504 108.3(12)
C601 O6 C604 108.9(7)
O6 C601 C602 108.8(8)
O6 C601 H60A 109.9
C602 C601 H60A 109.9
O6 C601 H60B 109.9
C602 C601 H60B 109.9
H60A C601 H60B 108.3
C601 C602 C603 105.2(7)
C601 C602 H60C 110.7
C603 C602 H60C 110.7
C601 C602 H60D 110.7
C603 C602 H60D 110.7
H60C C602 H60D 108.8
C602 C603 C604 105.4(8)
C602 C603 H60E 110.7
C604 C603 H60E 110.7
C602 C603 H60F 110.7
C604 C603 H60F 110.7
H60E C603 H60F 108.8
C47 C44 C45 119.3(5)
C47 C44 C43 121.9(5)
C45 C44 C43 118.8(5)
C6 N2 C9 106.4(4)
C6 N2 U1 138.2(3)
C9 N2 U1 114.8(3)
C10 N3 C11 116.3(4)
C10 N3 U1 112.0(3)
C11 N3 U1 123.4(3)
C54 N4 C53 116.5(4)
C54 N4 U1 112.7(3)
C53 N4 U1 124.2(3)
C58 N5 C55 106.0(4)
C58 N5 U1 138.8(3)
C55 N5 U1 115.1(3)
C25 N6 C24 117.6(4)
C29 N7 C26 106.8(4)
C29 N7 Pb1 132.2(3)
C26 N7 Pb1 119.9(3)
C35 N8 C38 106.7(4)
C35 N8 Pb1 132.3(3)
C38 N8 Pb1 120.9(3)
C39 N9 C40 119.7(4)
O3 N10 C115 120.9(5)
O3 N10 C111 117.1(5)
C115 N10 C111 122.0(5)
N10 O3 U1 139.8(3)
C404 O4 C401 110.0(5)
C404 O4 Pb1 125.2(4)
C401 O4 Pb1 123.5(3)
C502 C501 O5 104.4(10)
C502 C501 H50G 110.9
O5 C501 H50G 110.9
C502 C501 H50H 110.9
O5 C501 H50H 110.9
H50G C501 H50H 108.9
O6 C604 C603 106.1(7)
O6 C604 H60G 110.5
C603 C604 H60G 110.5
O6 C604 H60H 110.5
C603 C604 H60H 110.5
H60G C604 H60H 108.7
N7 Pb1 N8 76.84(13)
N7 Pb1 O4 80.72(13)
N8 Pb1 O4 82.11(14)
O2 U1 O1 178.47(16)
O2 U1 O3 93.18(14)
O1 U1 O3 85.36(14)
O2 U1 N2 89.97(14)
O1 U1 N2 90.96(14)
O3 U1 N2 144.37(13)
O2 U1 N5 91.29(15)
O1 U1 N5 90.16(15)
O3 U1 N5 144.61(12)
N2 U1 N5 70.63(13)
O2 U1 N3 81.16(14)
O1 U1 N3 98.06(14)
O3 U1 N3 77.10(12)
N2 U1 N3 68.35(13)
N5 U1 N3 138.22(13)
O2 U1 N4 81.58(14)
O1 U1 N4 98.53(14)
O3 U1 N4 77.61(12)
N2 U1 N4 137.83(14)
N5 U1 N4 68.37(13)
N3 U1 N4 148.36(12)

loop_
_geom_bond_atom_site_label_1
_geom_bond_atom_site_label_2
_geom_bond_distance
C1 C58 1.525(7)
C1 C2 1.526(7)
C1 C6 1.526(7)
C1 C4 1.561(7)
C2 C3 1.539(8)
C2 H2A 0.9700
C2 H2B 0.9700
C3 H3A 0.9600
C3 H3B 0.9600
C3 H3C 0.9600
C4 C5 1.526(7)
C4 H4A 0.9700
C4 H4B 0.9700
C5 H5A 0.9600
C5 H5B 0.9600
C5 H5C 0.9600
C6 N2 1.353(6)
C6 C7 1.408(7)
C7 C8 1.383(8)
C7 H7 0.9300
C8 C9 1.377(7)
C8 H8 0.9300
C9 N2 1.392(6)
C9 C10 1.404(7)
C10 N3 1.301(6)
C10 H10 0.9300
C11 C12 1.374(6)
C11 N3 1.416(6)
C11 C16 1.436(7)
C12 C13 1.432(7)
C12 H12 0.9300
C13 C14 1.358(7)
C13 H13 0.9300
C14 C15 1.445(7)
C14 H14 0.9300
C15 C18 1.375(7)
C15 C16 1.459(7)
C16 C17 1.400(6)
C17 C19 1.408(7)
C17 H17 0.9300
C18 C20 1.388(7)
C18 H18 0.9300
C19 C24 1.442(6)
C19 C20 1.448(6)
C20 C21 1.415(7)
C21 C22 1.351(7)
C21 H21 0.9300
C22 C23 1.415(7)
C22 H22 0.9300
C401 O4 1.434(6)
C401 C402 1.508(9)
C401 H40A 0.9700
C401 H40B 0.9700
C23 C24 1.359(7)
C23 H23 0.9300
C24 N6 1.394(6)
C25 N6 1.301(6)
C25 C26 1.419(7)
C25 H25 0.9300
C26 N7 1.375(6)
C26 C27 1.392(6)
C27 C28 1.380(7)
C27 H27 0.9300
C28 C29 1.394(7)
C28 H28 0.9300
C29 N7 1.364(6)
C29 C30 1.515(7)
C30 C35 1.523(7)
C30 C31 1.546(8)
C30 C33 1.558(7)
C31 C32 1.531(7)
C31 H31A 0.9700
C31 H31B 0.9700
C32 H32A 0.9600
C32 H32B 0.9600
C32 H32C 0.9600
C33 C34 1.531(9)
C33 H33A 0.9700
C33 H33B 0.9700
C34 H34A 0.9600
C34 H34B 0.9600
C34 H34C 0.9600
C35 N8 1.359(6)
C35 C36 1.401(7)
C36 C37 1.375(7)
C36 H36 0.9300
C37 C38 1.384(7)
C37 H37 0.9300
C38 N8 1.384(6)
C38 C39 1.412(6)
C39 N9 1.288(6)
C39 H39 0.9300
C111 N10 1.353(7)
C111 C112 1.359(8)
C111 H111 0.9300
C40 C41 1.368(7)
C40 N9 1.415(6)
C40 C45 1.438(7)
C41 C42 1.409(7)
C41 H41 0.9300
C42 C43 1.343(8)
C42 H42 0.9300
C43 C44 1.429(8)
C43 H43 0.9300
C45 C46 1.387(7)
C45 C44 1.427(6)
C46 C49 1.398(7)
C46 H46 0.9300
C47 C48 1.382(8)
C47 C44 1.391(7)
C47 H47 0.9300
C48 C50 1.424(7)
C48 C49 1.445(6)
C49 C53 1.434(7)
C50 C51 1.337(8)
C50 H50 0.9300
C115 N10 1.348(7)
C115 C114 1.385(8)
C115 H115 0.9300
C51 C52 1.427(8)
C51 H51 0.9300
C52 C53 1.358(7)
C52 H52 0.9300
C53 N4 1.427(6)
C54 N4 1.312(6)
C54 C55 1.405(7)
C54 H54 0.9300
C55 C56 1.372(7)
C55 N5 1.392(6)
C56 C57 1.375(8)
C56 H56 0.9300
C113 C114 1.367(10)
C113 C112 1.394(10)
C113 H113 0.9300
C57 C58 1.393(7)
C57 H57 0.9300
C58 N5 1.347(6)
C112 H112 0.9300
C403 C404 1.497(9)
C403 C402 1.514(11)
C403 H40C 0.9700
C403 H40D 0.9700
C402 H40E 0.9700
C402 H40F 0.9700
C404 O4 1.430(6)
C404 H40G 0.9700
C404 H40H 0.9700
C81 C82 1.3900
C81 C86 1.3900
C81 H81 0.9300
C82 C83 1.3900
C82 H82 0.9300
C83 C84 1.3900
C83 H83 0.9300
C84 C85 1.3900
C84 H84 0.9300
C85 C86 1.3900
C85 H85 0.9300
C86 H86 0.9300
C114 H114 0.9300
C91 C92 1.3900
C91 C96 1.3900
C91 H91 0.9300
C92 C93 1.3900
C92 H92 0.9300
C93 C94 1.3900
C93 H93 0.9300
C94 C95 1.3900
C94 H94 0.9300
C95 C96 1.3900
C95 H95 0.9300
C96 H96 0.9300
C502 C501 1.415(8)
C502 C503 1.374(12)
C502 H50A 0.9700
C502 H50B 0.9700
C503 C504 1.443(15)
C503 H50C 0.9700
C503 H50D 0.9700
C504 O5 1.420(16)
C504 H50E 0.9700
C504 H50F 0.9700
O5 C501 1.349(15)
O6 C601 1.399(9)
O6 C604 1.410(11)
C601 C602 1.468(11)
C601 H60A 0.9700
C601 H60B 0.9700
C602 C603 1.474(10)
C602 H60C 0.9700
C602 H60D 0.9700
C603 C604 1.478(12)
C603 H60E 0.9700
C603 H60F 0.9700
N2 U1 2.443(4)
N3 U1 2.548(4)
N4 U1 2.554(4)
N5 U1 2.452(4)
N7 Pb1 2.326(4)
N8 Pb1 2.340(4)
N10 O3 1.328(5)
O1 U1 1.786(3)
O2 U1 1.777(3)
O3 U1 2.319(3)
O4 Pb1 2.455(4)
C501 H50G 0.9700
C501 H50H 0.9700
C604 H60G 0.9700
C604 H60H 0.9700

loop_
_geom_torsion_atom_site_label_1
_geom_torsion_atom_site_label_2
_geom_torsion_atom_site_label_3
_geom_torsion_atom_site_label_4
_geom_torsion
C58 C1 C2 C3 -62.7(6)
C6 C1 C2 C3 63.2(6)
C4 C1 C2 C3 178.7(5)
C58 C1 C4 C5 -57.9(6)
C2 C1 C4 C5 61.8(6)
C6 C1 C4 C5 -179.8(5)
C58 C1 C6 N2 -39.2(7)
C2 C1 C6 N2 -163.0(5)
C4 C1 C6 N2 79.1(6)
C58 C1 C6 C7 148.9(5)
C2 C1 C6 C7 25.1(7)
C4 C1 C6 C7 -92.8(6)
N2 C6 C7 C8 2.0(6)
C1 C6 C7 C8 174.8(5)
C6 C7 C8 C9 -1.4(6)
C7 C8 C9 N2 0.3(6)
C7 C8 C9 C10 -179.7(5)
C8 C9 C10 N3 172.8(5)
N2 C9 C10 N3 -7.2(8)
N3 C11 C12 C13 -177.7(4)
C16 C11 C12 C13 0.3(7)
C11 C12 C13 C14 -1.4(8)
C12 C13 C14 C15 0.5(8)
C13 C14 C15 C18 -176.4(5)
C13 C14 C15 C16 1.4(7)
C12 C11 C16 C17 -179.3(4)
N3 C11 C16 C17 -1.4(7)
C12 C11 C16 C15 1.6(7)
N3 C11 C16 C15 179.6(4)
C18 C15 C16 C17 -3.8(7)
C14 C15 C16 C17 178.4(4)
C18 C15 C16 C11 175.4(4)
C14 C15 C16 C11 -2.4(6)
C11 C16 C17 C19 -175.9(4)
C15 C16 C17 C19 3.2(7)
C14 C15 C18 C20 178.6(4)
C16 C15 C18 C20 0.9(7)
C16 C17 C19 C24 177.8(4)
C16 C17 C19 C20 0.3(7)
C15 C18 C20 C21 -174.8(5)
C15 C18 C20 C19 2.7(7)
C17 C19 C20 C18 -3.2(6)
C24 C19 C20 C18 179.2(4)
C17 C19 C20 C21 174.4(4)
C24 C19 C20 C21 -3.2(6)
C18 C20 C21 C22 178.6(5)
C19 C20 C21 C22 1.1(7)
C20 C21 C22 C23 1.5(8)
C21 C22 C23 C24 -1.9(8)
C22 C23 C24 N6 177.4(4)
C22 C23 C24 C19 -0.2(7)
C17 C19 C24 C23 -174.7(4)
C20 C19 C24 C23 2.8(6)
C17 C19 C24 N6 7.5(6)
C20 C19 C24 N6 -175.0(4)
N6 C25 C26 N7 4.1(8)
N6 C25 C26 C27 -177.6(5)
N7 C26 C27 C28 -0.7(6)
C25 C26 C27 C28 -179.2(5)
C26 C27 C28 C29 1.2(6)
C27 C28 C29 N7 -1.3(6)
C27 C28 C29 C30 -176.5(5)
N7 C29 C30 C35 49.7(6)
C28 C29 C30 C35 -135.7(5)
N7 C29 C30 C31 -69.2(6)
C28 C29 C30 C31 105.4(6)
N7 C29 C30 C33 171.9(4)
C28 C29 C30 C33 -13.5(7)
C29 C30 C31 C32 -60.5(6)
C35 C30 C31 C32 177.2(5)
C33 C30 C31 C32 59.0(6)
C29 C30 C33 C34 -64.0(6)
C35 C30 C33 C34 60.3(7)
C31 C30 C33 C34 177.2(5)
C29 C30 C35 N8 -44.5(7)
C31 C30 C35 N8 75.2(6)
C33 C30 C35 N8 -166.9(5)
C29 C30 C35 C36 139.3(5)
C31 C30 C35 C36 -101.0(6)
C33 C30 C35 C36 16.9(8)
N8 C35 C36 C37 1.0(6)
C30 C35 C36 C37 177.6(5)
C35 C36 C37 C38 -0.4(6)
C36 C37 C38 N8 -0.4(6)
C36 C37 C38 C39 -179.9(5)
C37 C38 C39 N9 174.1(5)
N8 C38 C39 N9 -5.4(8)
N9 C40 C41 C42 -175.9(5)
C45 C40 C41 C42 1.0(8)
C40 C41 C42 C43 0.8(9)
C41 C42 C43 C44 -1.7(9)
C41 C40 C45 C46 175.0(5)
N9 C40 C45 C46 -8.0(7)
C41 C40 C45 C44 -2.0(8)
N9 C40 C45 C44 175.0(5)
C44 C45 C46 C49 0.9(7)
C40 C45 C46 C49 -176.1(5)
C44 C47 C48 C50 -175.3(5)
C44 C47 C48 C49 0.6(8)
C45 C46 C49 C53 174.3(5)
C45 C46 C49 C48 -3.1(7)
C47 C48 C49 C46 2.4(7)
C50 C48 C49 C46 178.5(5)
C47 C48 C49 C53 -175.2(5)
C50 C48 C49 C53 0.9(7)
C47 C48 C50 C51 174.1(6)
C49 C48 C50 C51 -1.8(8)
C48 C50 C51 C52 1.4(9)
C50 C51 C52 C53 0.0(9)
C51 C52 C53 N4 177.4(5)
C51 C52 C53 C49 -0.9(8)
C46 C49 C53 C52 -177.0(5)
C48 C49 C53 C52 0.5(7)
C46 C49 C53 N4 4.6(7)
C48 C49 C53 N4 -177.9(4)
N4 C54 C55 C56 -174.9(5)
N4 C54 C55 N5 7.7(7)
N5 C55 C56 C57 0.1(6)
C54 C55 C56 C57 -177.5(5)
C55 C56 C57 C58 0.1(6)
C56 C57 C58 N5 -0.3(6)
C56 C57 C58 C1 -174.6(5)
C2 C1 C58 N5 161.2(4)
C6 C1 C58 N5 37.4(7)
C4 C1 C58 N5 -79.4(6)
C2 C1 C58 C57 -25.1(7)
C6 C1 C58 C57 -149.0(5)
C4 C1 C58 C57 94.2(6)
N10 C111 C112 C113 -0.9(10)
C114 C113 C112 C111 0.7(11)
O4 C401 C402 C403 -30.3(7)
C404 C403 C402 C401 37.4(7)
C402 C403 C404 O4 -31.5(7)
C86 C81 C82 C83 0.0
C81 C82 C83 C84 0.0
C82 C83 C84 C85 0.0
C83 C84 C85 C86 0.0
C84 C85 C86 C81 0.0
C82 C81 C86 C85 0.0
C112 C113 C114 C115 0.4(11)
N10 C115 C114 C113 -1.3(10)
C96 C91 C92 C93 0.0
C91 C92 C93 C94 0.0
C92 C93 C94 C95 0.0
C93 C94 C95 C96 0.0
C94 C95 C96 C91 0.0
C92 C91 C96 C95 0.0
C501 C502 C503 C504 -23.3(18)
C502 C503 C504 O5 3.8(18)
C503 C504 O5 C501 19(2)
C604 O6 C601 C602 12.6(10)
O6 C601 C602 C603 2.3(10)
C601 C602 C603 C604 -15.5(9)
C48 C47 C44 C45 -2.8(8)
C48 C47 C44 C43 175.1(6)
C46 C45 C44 C47 2.1(8)
C40 C45 C44 C47 179.3(5)
C46 C45 C44 C43 -175.9(5)
C40 C45 C44 C43 1.2(8)
C42 C43 C44 C47 -177.3(6)
C42 C43 C44 C45 0.6(9)
C7 C6 N2 C9 -1.8(6)
C1 C6 N2 C9 -174.8(5)
C7 C6 N2 U1 -172.0(4)
C1 C6 N2 U1 15.0(8)
C8 C9 N2 C6 0.9(6)
C10 C9 N2 C6 -179.1(5)
C8 C9 N2 U1 173.7(3)
C10 C9 N2 U1 -6.2(6)
C9 C10 N3 C11 165.2(5)
C9 C10 N3 U1 15.7(6)
C12 C11 N3 C10 -55.4(6)
C16 C11 N3 C10 126.6(5)
C12 C11 N3 U1 90.3(5)
C16 C11 N3 U1 -87.7(5)
C55 C54 N4 C53 -165.2(4)
C55 C54 N4 U1 -12.5(6)
C52 C53 N4 C54 58.0(6)
C49 C53 N4 C54 -123.6(5)
C52 C53 N4 U1 -91.3(5)
C49 C53 N4 U1 87.1(5)
C57 C58 N5 C55 0.3(6)
C1 C58 N5 C55 174.8(4)
C57 C58 N5 U1 174.2(4)
C1 C58 N5 U1 -11.3(8)
C56 C55 N5 C58 -0.2(6)
C54 C55 N5 C58 177.7(4)
C56 C55 N5 U1 -175.8(3)
C54 C55 N5 U1 2.1(6)
C26 C25 N6 C24 -173.7(4)
C23 C24 N6 C25 47.0(6)
C19 C24 N6 C25 -135.3(5)
C28 C29 N7 C26 0.9(6)
C30 C29 N7 C26 176.4(4)
C28 C29 N7 Pb1 168.7(4)
C30 C29 N7 Pb1 -15.8(7)
C27 C26 N7 C29 -0.1(6)
C25 C26 N7 C29 178.4(5)
C27 C26 N7 Pb1 -169.7(3)
C25 C26 N7 Pb1 8.8(6)
C36 C35 N8 C38 -1.3(6)
C30 C35 N8 C38 -178.1(5)
C36 C35 N8 Pb1 -177.5(4)
C30 C35 N8 Pb1 5.6(8)
C37 C38 N8 C35 1.0(6)
C39 C38 N8 C35 -179.4(5)
C37 C38 N8 Pb1 177.8(3)
C39 C38 N8 Pb1 -2.6(6)
C38 C39 N9 C40 174.1(5)
C41 C40 N9 C39 -51.8(7)
C45 C40 N9 C39 131.3(5)
C114 C115 N10 O3 -178.5(5)
C114 C115 N10 C111 1.1(8)
C112 C111 N10 O3 179.6(5)
C112 C111 N10 C115 0.0(8)
C115 N10 O3 U1 2.9(7)
C111 N10 O3 U1 -176.7(4)
C403 C404 O4 C401 13.1(7)
C403 C404 O4 Pb1 -179.5(4)
C402 C401 O4 C404 11.1(7)
C402 C401 O4 Pb1 -156.6(4)
C503 C502 C501 O5 34.7(19)
C504 O5 C501 C502 -33(2)
C601 O6 C604 C603 -22.4(10)
C602 C603 C604 O6 23.2(10)

loop_
_platon_squeeze_void_nr
_platon_squeeze_void_average_x
_platon_squeeze_void_average_y
_platon_squeeze_void_average_z
_platon_squeeze_void_volume
_platon_squeeze_void_count_electrons
_platon_squeeze_void_content
1 0.068 0.053 0.162 27 3 ' '
2 0.932 -0.053 0.838 27 3 ' '
3 0.390 0.225 0.783 182 33 ' '
4 0.889 0.276 0.284 181 33 ' '
5 0.571 0.452 0.660 26 3 ' '
6 0.432 0.553 0.338 27 3 ' '
7 0.111 0.724 0.716 181 33 ' '
8 0.611 0.776 0.216 181 33 ' '
